data_4344897
loop_
_publ_author_name
'Thu\'ery, Pierre'
'Harrowfield, Jack'

_publ_section_title
;
 Modulation of the Structure and Properties of Uranyl Ion Coordination
 Polymers Derived from 1,3,5-Benzenetriacetate by Incorporation of Ag(I)
 or Pb(II).
;
_journal_issue 13
_journal_name_full 'Inorganic chemistry'
_journal_page_first 6799
_journal_page_last 6816
_journal_paper_doi 10.1021/acs.inorgchem.6b01168
_journal_volume 55
_journal_year 2016
_chemical_formula_sum 'C60 H50 N6 O22 U3'
_chemical_formula_weight 1921.15
_space_group_crystal_system monoclinic
_space_group_IT_number 15
_space_group_name_Hall '-C 2yc'
_space_group_name_H-M_alt 'C 1 2/c 1'
_symmetry_space_group_name_Hall '-C 2yc'
_symmetry_space_group_name_H-M 'C 1 2/c 1'
_atom_sites_solution_hydrogens mixed
_audit_creation_method SHELXL-2014
_cell_angle_alpha 90
_cell_angle_beta 114.184(2)
_cell_angle_gamma 90
_cell_formula_units_Z 4
_cell_length_a 19.0486(5)
_cell_length_b 17.4121(6)
_cell_length_c 19.6753(5)
_cell_measurement_reflns_used 102973
_cell_measurement_temperature 150(2)
_cell_measurement_theta_max 30.51
_cell_measurement_theta_min 2.26
_cell_volume 5953.1(3)
_computing_cell_refinement 'HKL2000 (Otwinowski & Minor, 1997)'
_computing_data_collection 'COLLECT (Nonius, 1998)'
_computing_data_reduction 'HKL2000 (Otwinowski & Minor, 1997)'
_computing_molecular_graphics 'SHELXTL (Sheldrick, 2008)'
_computing_publication_material 'SHELXTL (Sheldrick, 2008); PLATON (Spek, 2003)'
_computing_structure_refinement 'SHELXL (Sheldrick, 2015)'
_computing_structure_solution 'SHELXT (Sheldrick, 2015)'
_diffrn_ambient_temperature 150(2)
_diffrn_measured_fraction_theta_full 0.999
_diffrn_measured_fraction_theta_max 0.999
_diffrn_measurement_device_type 'Nonius Kappa-CCD area-detector diffractometer'
_diffrn_measurement_method 'two \f and five \w scans with 2\% steps (438 frames)'
_diffrn_radiation_monochromator graphite
_diffrn_radiation_source 'fine-focus sealed tube'
_diffrn_radiation_type MoK\a
_diffrn_radiation_wavelength 0.71073
_diffrn_reflns_av_R_equivalents 0.0354
_diffrn_reflns_av_unetI/netI 0.0411
_diffrn_reflns_Laue_measured_fraction_full 0.999
_diffrn_reflns_Laue_measured_fraction_max 0.999
_diffrn_reflns_limit_h_max 27
_diffrn_reflns_limit_h_min -27
_diffrn_reflns_limit_k_max 24
_diffrn_reflns_limit_k_min -24
_diffrn_reflns_limit_l_max 28
_diffrn_reflns_limit_l_min -28
_diffrn_reflns_number 102973
_diffrn_reflns_point_group_measured_fraction_full 0.999
_diffrn_reflns_point_group_measured_fraction_max 0.999
_diffrn_reflns_theta_full 25.242
_diffrn_reflns_theta_max 30.507
_diffrn_reflns_theta_min 2.263
_diffrn_standards_decay_% 0
_diffrn_standards_interval_time 0
_diffrn_standards_number 0
_exptl_absorpt_coefficient_mu 8.228
_exptl_absorpt_correction_T_max 0.439
_exptl_absorpt_correction_T_min 0.348
_exptl_absorpt_correction_type multi-scan
_exptl_absorpt_process_details 'SCALEPACK (Otwinowski & Minor, 1997)'
_exptl_crystal_colour 'translucent light yellow'
_exptl_crystal_density_diffrn 2.144
_exptl_crystal_description irregular
_exptl_crystal_F_000 3616
_exptl_crystal_size_max 0.15
_exptl_crystal_size_mid 0.13
_exptl_crystal_size_min 0.10
_refine_diff_density_max 1.086
_refine_diff_density_min -1.453
_refine_diff_density_rms 0.123
_refine_ls_extinction_method none
_refine_ls_goodness_of_fit_ref 1.031
_refine_ls_hydrogen_treatment constr
_refine_ls_matrix_type full
_refine_ls_number_parameters 420
_refine_ls_number_reflns 9092
_refine_ls_number_restraints 66
_refine_ls_restrained_S_all 1.089
_refine_ls_R_factor_all 0.0394
_refine_ls_R_factor_gt 0.0276
_refine_ls_shift/su_max 0.003
_refine_ls_shift/su_mean 0.000
_refine_ls_structure_factor_coef Fsqd
_refine_ls_weighting_details 'w=1/[\s^2^(Fo^2^)+(0.0322P)^2^+0.3703P] where P=(Fo^2^+2Fc^2^)/3'
_refine_ls_weighting_scheme calc
_refine_ls_wR_factor_gt 0.0638
_refine_ls_wR_factor_ref 0.0669
_reflns_Friedel_coverage 0.000
_reflns_number_gt 7460
_reflns_number_total 9092
_reflns_threshold_expression 'I > 2\s(I)'
_cod_data_source_file ic6b01168_si_002.cif
_cod_data_source_block 3
_cod_database_code 4344897
_shelx_space_group_comment
;
The symmetry employed for this shelxl refinement is uniquely defined
by the following loop, which should always be used as a source of
symmetry information in preference to the above space-group names.
They are only intended as comments.
;
_shelxl_version_number 2014-3

loop_
_space_group_symop_operation_xyz
'x, y, z'
'-x, y, -z+1/2'
'x+1/2, y+1/2, z'
'-x+1/2, y+1/2, -z+1/2'
'-x, -y, -z'
'x, -y, z-1/2'
'-x+1/2, -y+1/2, -z'
'x+1/2, -y+1/2, z-1/2'

loop_
_atom_site_label
_atom_site_type_symbol
_atom_site_fract_x
_atom_site_fract_y
_atom_site_fract_z
_atom_site_U_iso_or_equiv
_atom_site_adp_type
_atom_site_occupancy
_atom_site_site_symmetry_order
_atom_site_calc_flag
_atom_site_refinement_flags_posn
_atom_site_refinement_flags_adp
_atom_site_refinement_flags_occupancy
U1 U 0.5000 0.67695(2) 0.7500 0.02716(4) Uani 1 2 d S T P
U2 U 0.36227(2) 0.81516(2) 0.31350(2) 0.02718(4) Uani 1 1 d . . .
O1 O 0.44296(16) 0.67660(13) 0.80148(14) 0.0423(6) Uani 1 1 d . . .
O2 O 0.30450(15) 0.81857(12) 0.36466(14) 0.0413(6) Uani 1 1 d . . .
O3 O 0.41733(14) 0.81082(12) 0.25997(13) 0.0334(5) Uani 1 1 d . . .
O4 O 0.39217(14) 0.66424(14) 0.62860(12) 0.0415(5) Uani 1 1 d . . .
O5 O 0.43393(19) 0.55784(14) 0.68959(14) 0.0654(8) Uani 1 1 d . . .
O6 O 0.44511(12) 0.72765(12) 0.41024(11) 0.0367(5) Uani 1 1 d . . .
O7 O 0.36194(13) 0.67333(12) 0.30903(12) 0.0412(6) Uani 1 1 d . . .
O8 O 0.24733(12) 0.26503(12) 0.29657(11) 0.0390(5) Uani 1 1 d . . .
O9 O 0.22958(12) 0.38914(12) 0.29249(11) 0.0340(5) Uani 1 1 d . . .
O10 O 0.1906(2) 0.19305(17) 0.40703(17) 0.0776(10) Uani 1 1 d . . .
H10A H 0.2170 0.2005 0.3760 0.093 Uiso 1 1 d R U .
H10B H 0.1465 0.1810 0.3739 0.093 Uiso 1 1 d R U .
O11A O 0.4185(3) 0.4017(3) 0.7016(2) 0.0531(13) Uani 0.5 1 d . . P
H11A H 0.4044 0.4517 0.6952 0.064 Uiso 0.5 1 d R U P
H11B H 0.3941 0.3872 0.7298 0.064 Uiso 0.5 1 d R U P
O11B O 0.4568(4) 0.3231(3) 0.6909(3) 0.0705(18) Uani 0.5 1 d . . P
H11C H 0.4536 0.2751 0.7170 0.085 Uiso 0.5 1 d R U P
H11D H 0.4896 0.3141 0.6639 0.085 Uiso 0.5 1 d R U P
N1 N 0.42352(15) 0.80532(15) 0.70727(14) 0.0311(5) Uani 1 1 d . . .
N2 N 0.36474(14) 0.96388(14) 0.34150(13) 0.0307(5) Uani 1 1 d . . .
N3 N 0.49502(13) 0.87941(13) 0.40037(12) 0.0272(5) Uani 1 1 d . . .
C1 C 0.35029(17) 0.51972(18) 0.51256(15) 0.0329(6) Uani 1 1 d . . .
C2 C 0.39046(16) 0.56734(17) 0.48373(16) 0.0325(6) Uani 1 1 d . . .
H2 H 0.4035 0.6181 0.5023 0.039 Uiso 1 1 calc R U .
C3 C 0.41162(15) 0.54086(16) 0.42777(15) 0.0286(6) Uani 1 1 d . . .
C4 C 0.39187(16) 0.46686(16) 0.40148(15) 0.0287(6) Uani 1 1 d . . .
H4 H 0.4053 0.4488 0.3628 0.034 Uiso 1 1 calc R U .
C5 C 0.35297(15) 0.41818(16) 0.43005(14) 0.0275(6) Uani 1 1 d . . .
C6 C 0.33252(16) 0.44553(17) 0.48598(15) 0.0303(6) Uani 1 1 d . . .
H6 H 0.3060 0.4128 0.5061 0.036 Uiso 1 1 calc R U .
C7 C 0.3247(2) 0.5491(2) 0.57169(19) 0.0518(10) Uani 1 1 d . . .
H7A H 0.2793 0.5829 0.5477 0.062 Uiso 1 1 calc R U .
H7B H 0.3086 0.5049 0.5937 0.062 Uiso 1 1 calc R U .
C8 C 0.3864(2) 0.5928(2) 0.63280(18) 0.0471(9) Uani 1 1 d . . .
C9 C 0.45782(17) 0.59128(18) 0.39861(18) 0.0365(7) Uani 1 1 d . . .
H9A H 0.5095 0.5999 0.4388 0.044 Uiso 1 1 calc R U .
H9B H 0.4644 0.5645 0.3572 0.044 Uiso 1 1 calc R U .
C10 C 0.41932(17) 0.66791(18) 0.37123(17) 0.0332(7) Uani 1 1 d . . .
C11 C 0.33366(17) 0.33727(16) 0.40168(16) 0.0311(6) Uani 1 1 d . . .
H11E H 0.3221 0.3071 0.4385 0.037 Uiso 1 1 calc R U .
H11F H 0.3795 0.3141 0.3981 0.037 Uiso 1 1 calc R U .
C12 C 0.26625(18) 0.33040(18) 0.32657(18) 0.0322(7) Uani 1 1 d . . .
C13 C 0.3475(2) 0.8053(2) 0.66886(19) 0.0466(8) Uani 1 1 d . U .
H13 H 0.3218 0.7574 0.6548 0.056 Uiso 1 1 calc R U .
C14 C 0.3036(2) 0.8727(3) 0.6482(2) 0.0566(10) Uani 1 1 d . U .
H14 H 0.2493 0.8700 0.6214 0.068 Uiso 1 1 calc R U .
C15 C 0.3394(3) 0.9417(2) 0.6670(2) 0.0587(10) Uani 1 1 d . U .
H15 H 0.3104 0.9878 0.6523 0.070 Uiso 1 1 calc R U .
C16 C 0.4191(2) 0.9450(2) 0.70792(18) 0.0467(8) Uani 1 1 d . U .
C17 C 0.45920(19) 0.87392(18) 0.72794(15) 0.0345(7) Uani 1 1 d . U .
C18 C 0.4628(2) 1.0146(2) 0.73057(18) 0.0540(9) Uani 1 1 d . U .
H18 H 0.4367 1.0624 0.7168 0.065 Uiso 1 1 calc R U .
C19 C 0.30008(19) 1.00521(18) 0.31415(17) 0.0382(7) Uani 1 1 d . . .
H19 H 0.2526 0.9790 0.2892 0.046 Uiso 1 1 calc R U .
C20 C 0.2987(2) 1.08534(19) 0.32036(17) 0.0440(8) Uani 1 1 d . . .
H20 H 0.2515 1.1127 0.2992 0.053 Uiso 1 1 calc R U .
C21 C 0.3662(2) 1.12319(19) 0.35710(17) 0.0434(8) Uani 1 1 d . . .
H21 H 0.3663 1.1776 0.3606 0.052 Uiso 1 1 calc R U .
C22 C 0.4359(2) 1.08224(18) 0.39001(16) 0.0359(7) Uani 1 1 d . . .
C23 C 0.43185(17) 1.00159(16) 0.38086(14) 0.0283(6) Uani 1 1 d . . .
C24 C 0.50079(17) 0.95696(16) 0.41173(14) 0.0281(6) Uani 1 1 d . . .
C25 C 0.57168(18) 0.99396(18) 0.45105(15) 0.0320(6) Uani 1 1 d . . .
C26 C 0.5735(2) 1.07582(19) 0.46089(16) 0.0382(7) Uani 1 1 d . . .
H26 H 0.6211 1.1007 0.4886 0.046 Uiso 1 1 calc R U .
C27 C 0.5085(2) 1.11777(18) 0.43131(16) 0.0402(8) Uani 1 1 d . . .
H27 H 0.5111 1.1719 0.4381 0.048 Uiso 1 1 calc R U .
C28 C 0.63810(18) 0.9488(2) 0.47656(16) 0.0387(7) Uani 1 1 d . . .
H28 H 0.6870 0.9716 0.5034 0.046 Uiso 1 1 calc R U .
C29 C 0.63246(18) 0.8714(2) 0.46270(16) 0.0379(7) Uani 1 1 d . . .
H29 H 0.6773 0.8402 0.4791 0.045 Uiso 1 1 calc R U .
C30 C 0.55958(17) 0.83891(18) 0.42402(16) 0.0338(6) Uani 1 1 d . . .
H30 H 0.5562 0.7853 0.4143 0.041 Uiso 1 1 calc R U .

loop_
_atom_site_aniso_label
_atom_site_aniso_U_11
_atom_site_aniso_U_22
_atom_site_aniso_U_33
_atom_site_aniso_U_23
_atom_site_aniso_U_13
_atom_site_aniso_U_12
U1 0.03145(8) 0.02067(8) 0.02483(7) 0.000 0.00692(6) 0.000
U2 0.02751(6) 0.02163(6) 0.02995(6) 0.00307(4) 0.00929(5) -0.00123(4)
O1 0.0443(14) 0.0483(16) 0.0362(13) 0.0050(10) 0.0183(11) -0.0072(10)
O2 0.0393(13) 0.0427(15) 0.0488(14) 0.0083(10) 0.0252(11) 0.0015(10)
O3 0.0375(12) 0.0294(12) 0.0335(11) -0.0011(8) 0.0146(10) -0.0028(9)
O4 0.0425(13) 0.0393(13) 0.0350(12) -0.0074(10) 0.0083(10) -0.0058(11)
O5 0.099(2) 0.0327(14) 0.0431(14) -0.0053(11) 0.0078(15) -0.0249(14)
O6 0.0389(12) 0.0277(11) 0.0365(11) 0.0060(9) 0.0082(9) -0.0021(9)
O7 0.0424(13) 0.0233(11) 0.0427(13) 0.0059(9) 0.0020(11) -0.0068(9)
O8 0.0354(11) 0.0245(11) 0.0442(12) -0.0063(9) 0.0031(10) 0.0028(9)
O9 0.0361(11) 0.0226(10) 0.0325(10) -0.0010(8) 0.0030(9) 0.0024(8)
O10 0.079(2) 0.075(2) 0.0608(18) 0.0181(15) 0.0104(17) -0.0190(17)
O11A 0.069(3) 0.036(3) 0.045(3) 0.008(2) 0.013(2) -0.016(3)
O11B 0.059(4) 0.072(4) 0.085(4) 0.022(3) 0.035(3) -0.003(3)
N1 0.0327(13) 0.0298(13) 0.0311(12) 0.0042(10) 0.0132(10) 0.0070(11)
N2 0.0362(13) 0.0267(13) 0.0292(12) 0.0001(10) 0.0136(10) 0.0035(10)
N3 0.0282(12) 0.0265(12) 0.0257(11) -0.0002(9) 0.0100(9) -0.0006(10)
C1 0.0275(14) 0.0371(16) 0.0285(14) -0.0079(12) 0.0057(12) -0.0056(12)
C2 0.0277(14) 0.0275(15) 0.0361(15) -0.0060(12) 0.0068(12) -0.0050(12)
C3 0.0216(12) 0.0264(14) 0.0330(14) 0.0057(11) 0.0065(11) 0.0003(11)
C4 0.0285(14) 0.0255(14) 0.0301(13) 0.0030(11) 0.0101(11) 0.0034(11)
C5 0.0230(12) 0.0226(13) 0.0293(13) 0.0023(11) 0.0029(11) -0.0006(11)
C6 0.0253(13) 0.0331(16) 0.0257(13) 0.0011(11) 0.0036(11) -0.0057(12)
C7 0.049(2) 0.065(3) 0.0455(19) -0.0278(17) 0.0235(16) -0.0270(18)
C8 0.058(2) 0.049(2) 0.0376(17) -0.0145(16) 0.0226(17) -0.0235(18)
C9 0.0280(14) 0.0286(15) 0.0512(18) 0.0075(13) 0.0143(14) 0.0015(12)
C10 0.0290(15) 0.0284(15) 0.0404(16) 0.0071(13) 0.0124(13) -0.0047(12)
C11 0.0294(14) 0.0206(13) 0.0365(15) 0.0020(11) 0.0065(12) 0.0002(11)
C12 0.0302(15) 0.0256(14) 0.0385(16) -0.0012(12) 0.0118(13) 0.0032(12)
C13 0.0376(15) 0.0560(18) 0.0439(16) 0.0046(14) 0.0143(13) 0.0110(14)
C14 0.0505(17) 0.073(2) 0.0497(17) 0.0081(16) 0.0236(14) 0.0251(16)
C15 0.074(2) 0.062(2) 0.0499(17) 0.0155(15) 0.0354(15) 0.0382(17)
C16 0.0779(19) 0.0379(16) 0.0372(14) 0.0064(12) 0.0367(14) 0.0162(14)
C17 0.0524(16) 0.0299(14) 0.0278(13) 0.0033(10) 0.0233(12) 0.0088(12)
C18 0.104(2) 0.0324(15) 0.0426(17) 0.0033(12) 0.0469(17) 0.0125(15)
C19 0.0427(18) 0.0352(17) 0.0328(15) -0.0012(13) 0.0115(14) 0.0112(14)
C20 0.058(2) 0.0354(18) 0.0355(16) 0.0024(14) 0.0155(16) 0.0195(16)
C21 0.067(2) 0.0308(17) 0.0343(16) 0.0038(13) 0.0221(16) 0.0142(16)
C22 0.0561(19) 0.0279(15) 0.0277(14) 0.0011(12) 0.0212(14) 0.0003(14)
C23 0.0392(16) 0.0264(14) 0.0223(13) 0.0009(10) 0.0156(12) 0.0007(12)
C24 0.0367(15) 0.0268(14) 0.0240(12) -0.0004(10) 0.0158(12) -0.0050(12)
C25 0.0402(16) 0.0354(16) 0.0244(13) -0.0029(11) 0.0174(12) -0.0089(13)
C26 0.0519(19) 0.0358(17) 0.0322(15) -0.0096(12) 0.0225(14) -0.0164(15)
C27 0.065(2) 0.0254(15) 0.0372(16) -0.0053(12) 0.0274(16) -0.0102(15)
C28 0.0338(16) 0.047(2) 0.0338(15) -0.0072(14) 0.0127(13) -0.0106(15)
C29 0.0285(15) 0.0433(19) 0.0378(16) -0.0007(14) 0.0095(13) -0.0010(14)
C30 0.0314(15) 0.0321(16) 0.0357(15) -0.0001(12) 0.0116(13) 0.0003(13)

loop_
_atom_type_symbol
_atom_type_description
_atom_type_scat_dispersion_real
_atom_type_scat_dispersion_imag
_atom_type_scat_source
C C 0.0033 0.0016 'International Tables Vol C Tables 4.2.6.8 and 6.1.1.4'
H H 0.0000 0.0000 'International Tables Vol C Tables 4.2.6.8 and 6.1.1.4'
N N 0.0061 0.0033 'International Tables Vol C Tables 4.2.6.8 and 6.1.1.4'
O O 0.0106 0.0060 'International Tables Vol C Tables 4.2.6.8 and 6.1.1.4'
U U -9.6767 9.6646 'International Tables Vol C Tables 4.2.6.8 and 6.1.1.4'

loop_
_geom_angle_atom_site_label_1
_geom_angle_atom_site_label_2
_geom_angle_atom_site_label_3
_geom_angle
_geom_angle_site_symmetry_1
_geom_angle_site_symmetry_3
O1 U1 O1 179.60(15) . 2_656
O1 U1 O4 95.30(11) . .
O1 U1 O4 84.66(11) 2_656 .
O1 U1 O4 84.67(11) . 2_656
O1 U1 O4 95.30(11) 2_656 2_656
O4 U1 O4 169.59(11) . 2_656
O1 U1 O5 87.76(11) . .
O1 U1 O5 91.90(11) 2_656 .
O4 U1 O5 52.60(9) . .
O4 U1 O5 117.04(9) 2_656 .
O1 U1 O5 91.90(11) . 2_656
O1 U1 O5 87.76(11) 2_656 2_656
O4 U1 O5 117.04(9) . 2_656
O4 U1 O5 52.61(8) 2_656 2_656
O5 U1 O5 65.37(14) . 2_656
O1 U1 N1 102.23(10) . 2_656
O1 U1 N1 78.12(10) 2_656 2_656
O4 U1 N1 121.84(8) . 2_656
O4 U1 N1 68.14(8) 2_656 2_656
O5 U1 N1 169.37(9) . 2_656
O5 U1 N1 117.24(10) 2_656 2_656
O1 U1 N1 78.12(10) . .
O1 U1 N1 102.23(10) 2_656 .
O4 U1 N1 68.14(8) . .
O4 U1 N1 121.84(8) 2_656 .
O5 U1 N1 117.24(10) . .
O5 U1 N1 169.37(9) 2_656 .
N1 U1 N1 62.31(12) 2_656 .
O3 U2 O2 178.19(10) . .
O3 U2 O6 94.94(9) . .
O2 U2 O6 86.07(9) . .
O3 U2 O9 84.66(9) . 4
O2 U2 O9 94.15(9) . 4
O6 U2 O9 172.92(7) . 4
O3 U2 O8 87.55(9) . 4
O2 U2 O8 90.64(10) . 4
O6 U2 O8 120.43(7) . 4
O9 U2 O8 52.51(7) 4 4
O3 U2 O7 85.96(9) . .
O2 U2 O7 93.47(9) . .
O6 U2 O7 52.85(7) . .
O9 U2 O7 120.10(7) 4 .
O8 U2 O7 68.09(7) 4 .
O3 U2 N2 101.65(8) . .
O2 U2 N2 79.10(9) . .
O6 U2 N2 119.84(7) . .
O9 U2 N2 67.07(7) 4 .
O8 U2 N2 117.72(7) 4 .
O7 U2 N2 170.34(7) . .
O3 U2 N3 76.11(9) . .
O2 U2 N3 105.67(10) . .
O6 U2 N3 67.66(7) . .
O9 U2 N3 118.94(7) 4 .
O8 U2 N3 162.66(7) 4 .
O7 U2 N3 115.63(7) . .
N2 U2 N3 61.41(7) . .
C8 O4 U1 95.0(2) . .
C8 O5 U1 93.4(2) . .
C10 O6 U2 94.22(17) . .
C10 O7 U2 92.95(18) . .
C12 O8 U2 93.90(18) . 4_545
C12 O9 U2 94.15(18) . 4_545
H10A O10 H10B 99.1 . .
H11A O11A H11B 99.2 . .
H11C O11B H11D 109.4 . .
C13 N1 C17 117.8(3) . .
C13 N1 U1 121.1(2) . .
C17 N1 U1 120.93(19) . .
C19 N2 C23 117.7(3) . .
C19 N2 U2 120.6(2) . .
C23 N2 U2 121.56(19) . .
C30 N3 C24 117.9(3) . .
C30 N3 U2 120.31(19) . .
C24 N3 U2 120.96(18) . .
C6 C1 C2 119.4(3) . .
C6 C1 C7 119.8(3) . .
C2 C1 C7 120.7(3) . .
C1 C2 C3 120.5(3) . .
C1 C2 H2 119.8 . .
C3 C2 H2 119.8 . .
C4 C3 C2 118.7(3) . .
C4 C3 C9 120.7(3) . .
C2 C3 C9 120.5(3) . .
C3 C4 C5 121.8(3) . .
C3 C4 H4 119.1 . .
C5 C4 H4 119.1 . .
C4 C5 C6 118.7(3) . .
C4 C5 C11 120.8(3) . .
C6 C5 C11 120.5(3) . .
C1 C6 C5 120.9(3) . .
C1 C6 H6 119.5 . .
C5 C6 H6 119.5 . .
C8 C7 C1 113.0(3) . .
C8 C7 H7A 109.0 . .
C1 C7 H7A 109.0 . .
C8 C7 H7B 109.0 . .
C1 C7 H7B 109.0 . .
H7A C7 H7B 107.8 . .
O4 C8 O5 118.9(3) . .
O4 C8 C7 120.8(4) . .
O5 C8 C7 120.3(3) . .
C10 C9 C3 112.0(2) . .
C10 C9 H9A 109.2 . .
C3 C9 H9A 109.2 . .
C10 C9 H9B 109.2 . .
C3 C9 H9B 109.2 . .
H9A C9 H9B 107.9 . .
O6 C10 O7 119.4(3) . .
O6 C10 C9 119.9(3) . .
O7 C10 C9 120.7(3) . .
C5 C11 C12 114.6(2) . .
C5 C11 H11E 108.6 . .
C12 C11 H11E 108.6 . .
C5 C11 H11F 108.6 . .
C12 C11 H11F 108.6 . .
H11E C11 H11F 107.6 . .
O8 C12 O9 119.4(3) . .
O8 C12 C11 119.5(3) . .
O9 C12 C11 121.1(3) . .
N1 C13 C14 123.1(4) . .
N1 C13 H13 118.5 . .
C14 C13 H13 118.5 . .
C15 C14 C13 119.3(4) . .
C15 C14 H14 120.4 . .
C13 C14 H14 120.4 . .
C14 C15 C16 120.0(3) . .
C14 C15 H15 120.0 . .
C16 C15 H15 120.0 . .
C15 C16 C17 117.2(4) . .
C15 C16 C18 124.7(3) . .
C17 C16 C18 118.2(4) . .
N1 C17 C16 122.6(3) . .
N1 C17 C17 117.90(17) . 2_656
C16 C17 C17 119.5(2) . 2_656
C18 C18 C16 122.3(2) 2_656 .
C18 C18 H18 118.8 2_656 .
C16 C18 H18 118.8 . .
N2 C19 C20 123.3(3) . .
N2 C19 H19 118.4 . .
C20 C19 H19 118.4 . .
C21 C20 C19 118.8(3) . .
C21 C20 H20 120.6 . .
C19 C20 H20 120.6 . .
C20 C21 C22 120.4(3) . .
C20 C21 H21 119.8 . .
C22 C21 H21 119.8 . .
C21 C22 C23 116.9(3) . .
C21 C22 C27 123.6(3) . .
C23 C22 C27 119.5(3) . .
N2 C23 C22 122.7(3) . .
N2 C23 C24 117.7(3) . .
C22 C23 C24 119.6(3) . .
N3 C24 C25 122.5(3) . .
N3 C24 C23 118.0(3) . .
C25 C24 C23 119.5(3) . .
C28 C25 C24 117.6(3) . .
C28 C25 C26 122.8(3) . .
C24 C25 C26 119.5(3) . .
C27 C26 C25 120.9(3) . .
C27 C26 H26 119.6 . .
C25 C26 H26 119.6 . .
C26 C27 C22 121.1(3) . .
C26 C27 H27 119.5 . .
C22 C27 H27 119.5 . .
C29 C28 C25 119.8(3) . .
C29 C28 H28 120.1 . .
C25 C28 H28 120.1 . .
C28 C29 C30 119.0(3) . .
C28 C29 H29 120.5 . .
C30 C29 H29 120.5 . .
N3 C30 C29 123.1(3) . .
N3 C30 H30 118.4 . .
C29 C30 H30 118.4 . .

loop_
_geom_bond_atom_site_label_1
_geom_bond_atom_site_label_2
_geom_bond_distance
_geom_bond_site_symmetry_2
U1 O1 1.763(3) .
U1 O1 1.763(3) 2_656
U1 O4 2.440(2) .
U1 O4 2.440(2) 2_656
U1 O5 2.464(2) .
U1 O5 2.464(2) 2_656
U1 N1 2.612(2) 2_656
U1 N1 2.612(2) .
U2 O3 1.766(2) .
U2 O2 1.771(2) .
U2 O6 2.444(2) .
U2 O9 2.4657(19) 4
U2 O8 2.471(2) 4
U2 O7 2.471(2) .
U2 N2 2.644(2) .
U2 N3 2.651(2) .
O4 C8 1.254(4) .
O5 C8 1.269(4) .
O6 C10 1.266(4) .
O7 C10 1.267(4) .
O8 C12 1.265(4) .
O8 U2 2.471(2) 4_545
O9 C12 1.265(4) .
O9 U2 2.4657(19) 4_545
O10 H10A 0.9470 .
O10 H10B 0.8510 .
O11A H11A 0.9032 .
O11A H11B 0.8939 .
O11B H11C 0.9951 .
O11B H11D 0.9842 .
N1 C13 1.331(4) .
N1 C17 1.352(4) .
N2 C19 1.335(4) .
N2 C23 1.362(4) .
N3 C30 1.326(4) .
N3 C24 1.366(4) .
C1 C6 1.383(4) .
C1 C2 1.396(4) .
C1 C7 1.523(4) .
C2 C3 1.397(4) .
C2 H2 0.9500 .
C3 C4 1.382(4) .
C3 C9 1.513(4) .
C4 C5 1.387(4) .
C4 H4 0.9500 .
C5 C6 1.393(4) .
C5 C11 1.504(4) .
C6 H6 0.9500 .
C7 C8 1.500(4) .
C7 H7A 0.9900 .
C7 H7B 0.9900 .
C9 C10 1.512(4) .
C9 H9A 0.9900 .
C9 H9B 0.9900 .
C11 C12 1.514(4) .
C11 H11E 0.9900 .
C11 H11F 0.9900 .
C13 C14 1.400(5) .
C13 H13 0.9500 .
C14 C15 1.357(6) .
C14 H14 0.9500 .
C15 C16 1.398(6) .
C15 H15 0.9500 .
C16 C17 1.422(4) .
C16 C18 1.435(5) .
C17 C17 1.437(6) 2_656
C18 C18 1.305(8) 2_656
C18 H18 0.9500 .
C19 C20 1.402(4) .
C19 H19 0.9500 .
C20 C21 1.358(5) .
C20 H20 0.9500 .
C21 C22 1.410(5) .
C21 H21 0.9500 .
C22 C23 1.414(4) .
C22 C27 1.427(5) .
C23 C24 1.430(4) .
C24 C25 1.407(4) .
C25 C28 1.397(4) .
C25 C26 1.437(4) .
C26 C27 1.347(5) .
C26 H26 0.9500 .
C27 H27 0.9500 .
C28 C29 1.370(5) .
C28 H28 0.9500 .
C29 C30 1.400(4) .
C29 H29 0.9500 .
C30 H30 0.9500 .

loop_
_geom_hbond_atom_site_label_D
_geom_hbond_atom_site_label_H
_geom_hbond_atom_site_label_A
_geom_hbond_distance_DH
_geom_hbond_distance_HA
_geom_hbond_distance_DA
_geom_hbond_angle_DHA
_geom_hbond_site_symmetry_A
O10 H10A O8 0.95 2.18 3.064(4) 153.9 .
O10 H10B O11A 0.85 2.08 2.823(5) 146.2 7_556
O10 H10B O11B 0.85 1.86 2.692(7) 165.9 7_556
O11A H11A O5 0.90 1.95 2.755(5) 147.7 .
O11A H11B O7 0.89 2.17 3.034(5) 163.0 6_566
O11B H11C O3 1.00 1.98 2.947(6) 164.1 6_566
O11B H11D O6 0.98 2.38 3.357(7) 169.6 5_666
